data_1559603
loop_
_publ_author_name
'Bayer, Uwe'
'Werner, Daniel'
'Berkefeld, Andreas'
'Maichle-M\"ossmer, C\"acilia'
'Anwander, Reiner'

_publ_section_title
;
 Cerium-quinone redox couples put under scrutiny.
;
_journal_issue 4
_journal_name_full 'Chemical science'
_journal_page_first 1343
_journal_page_last 1351
_journal_paper_doi 10.1039/d0sc04489j
_journal_volume 12
_journal_year 2020
_chemical_formula_sum 'C44 H108 Ce2 Cl2 N8 O2 Si12'
_chemical_formula_weight 1469.60
_chemical_properties_physical Air-sensitive,Moisture-sensitive
_space_group_crystal_system monoclinic
_space_group_IT_number 15
_space_group_name_Hall '-C 2yc'
_space_group_name_H-M_alt 'C 1 2/c 1'
_atom_sites_solution_hydrogens geom
_audit_creation_method SHELXL-2014/7
_audit_update_record
;
2020-08-10 deposited with the CCDC.	2020-11-23 downloaded from the CCDC.
;
_cell_angle_alpha 90
_cell_angle_beta 116.6590(10)
_cell_angle_gamma 90
_cell_formula_units_Z 4
_cell_length_a 24.8116(11)
_cell_length_b 21.7940(10)
_cell_length_c 17.4764(8)
_cell_measurement_reflns_used 95624
_cell_measurement_temperature 100(2)
_cell_measurement_theta_max 23.10
_cell_measurement_theta_min 5.56
_cell_volume 8445.6(7)
_computing_cell_refinement 'SAINT V8.37A (Bruker AXS Inc., 2015)'
_computing_data_collection 'APEX3 v2016.5-0 (Bruker AXS)'
_computing_data_reduction 'SAINT V8.37A (Bruker AXS Inc., 2015)'
_computing_structure_refinement 'SHELXL-2014/7 (Sheldrick, 2014)'
_computing_structure_solution 'XT, VERSION 2014/5,SHELXS-13 (Sheldrick 2008)'
_diffrn_ambient_temperature 100(2)
_diffrn_measured_fraction_theta_full 0.998
_diffrn_measured_fraction_theta_max 0.999
_diffrn_measurement_device_type 'Bruker APEX II DUO'
_diffrn_measurement_method 'omega scans'
_diffrn_radiation_type MoK\a
_diffrn_radiation_wavelength 0.71073
_diffrn_reflns_av_R_equivalents 0.0570
_diffrn_reflns_av_unetI/netI 0.0306
_diffrn_reflns_Laue_measured_fraction_full 0.998
_diffrn_reflns_Laue_measured_fraction_max 0.999
_diffrn_reflns_limit_h_max 33
_diffrn_reflns_limit_h_min -33
_diffrn_reflns_limit_k_max 29
_diffrn_reflns_limit_k_min -29
_diffrn_reflns_limit_l_max 23
_diffrn_reflns_limit_l_min -23
_diffrn_reflns_number 87193
_diffrn_reflns_point_group_measured_fraction_full 0.998
_diffrn_reflns_point_group_measured_fraction_max 0.999
_diffrn_reflns_theta_full 25.242
_diffrn_reflns_theta_max 28.280
_diffrn_reflns_theta_min 2.608
_diffrn_source 'ImuS-focus sealed tube'
_exptl_absorpt_coefficient_mu 1.330
_exptl_absorpt_correction_T_max 0.7458
_exptl_absorpt_correction_T_min 0.6569
_exptl_absorpt_correction_type numerical
_exptl_absorpt_process_details sadabs
_exptl_crystal_colour black
_exptl_crystal_density_diffrn 1.156
_exptl_crystal_description block
_exptl_crystal_F_000 3048
_exptl_crystal_size_max 0.195
_exptl_crystal_size_mid 0.136
_exptl_crystal_size_min 0.074
_refine_diff_density_max 1.259
_refine_diff_density_min -0.447
_refine_diff_density_rms 0.079
_refine_ls_extinction_method none
_refine_ls_goodness_of_fit_ref 1.037
_refine_ls_hydrogen_treatment constr
_refine_ls_matrix_type full
_refine_ls_number_parameters 361
_refine_ls_number_reflns 10463
_refine_ls_number_restraints 12
_refine_ls_restrained_S_all 1.039
_refine_ls_R_factor_all 0.0382
_refine_ls_R_factor_gt 0.0289
_refine_ls_shift/su_max 0.003
_refine_ls_shift/su_mean 0.000
_refine_ls_structure_factor_coef Fsqd
_refine_ls_weighting_details 'w=1/[\s^2^(Fo^2^)+(0.0280P)^2^+14.2435P] where P=(Fo^2^+2Fc^2^)/3'
_refine_ls_weighting_scheme calc
_refine_ls_wR_factor_gt 0.0647
_refine_ls_wR_factor_ref 0.0688
_reflns_Friedel_coverage 0.000
_reflns_number_gt 8876
_reflns_number_total 10463
_reflns_threshold_expression 'I > 2\s(I)'
_cod_data_source_file d0sc04489j2.cif
_cod_data_source_block 4-ddq_mo_UB77_2_0m_a_sq
_cod_depositor_comments
;Adding full bibliography for 1559596--1559611.cif.

 Adding full bibliography for 1559596--1559611.cif.
;
_cod_original_sg_symbol_H-M 'C 2/c'
_cod_database_code 1559603
_shelx_shelxl_version_number 2014/7
_shelx_space_group_comment
;
The symmetry employed for this shelxl refinement is uniquely defined
by the following loop, which should always be used as a source of
symmetry information in preference to the above space-group names.
They are only intended as comments.
;
_shelx_estimated_absorpt_t_min 0.782
_shelx_estimated_absorpt_t_max 0.908

loop_
_space_group_symop_operation_xyz
'x, y, z'
'-x, y, -z+1/2'
'x+1/2, y+1/2, z'
'-x+1/2, y+1/2, -z+1/2'
'-x, -y, -z'
'x, -y, z-1/2'
'-x+1/2, -y+1/2, -z'
'x+1/2, -y+1/2, z-1/2'

loop_
_atom_site_label
_atom_site_type_symbol
_atom_site_fract_x
_atom_site_fract_y
_atom_site_fract_z
_atom_site_U_iso_or_equiv
_atom_site_adp_type
_atom_site_occupancy
_atom_site_site_symmetry_order
_atom_site_calc_flag
_atom_site_refinement_flags_posn
_atom_site_refinement_flags_adp
_atom_site_refinement_flags_occupancy
_atom_site_disorder_assembly
_atom_site_disorder_group
C1 C 0.45298(10) 0.62522(11) 0.27675(14) 0.0211(4) Uani 1 1 d . . . . .
C2 C 0.47745(10) 0.68005(10) 0.26324(14) 0.0225(5) Uani 1 1 d D . . . .
C3 C 0.47696(9) 0.57035(10) 0.26273(13) 0.0203(4) Uani 1 1 d D . . . .
C4 C 0.31505(12) 0.67786(12) 0.11667(16) 0.0311(5) Uani 1 1 d . . . . .
H4A H 0.301975 0.685747 0.055686 0.047 Uiso 1 1 calc R U . . .
H4B H 0.312412 0.633796 0.125680 0.047 Uiso 1 1 calc R U . . .
H4C H 0.356837 0.691563 0.149686 0.047 Uiso 1 1 calc R U . . .
C5 C 0.27924(13) 0.80404(12) 0.14510(17) 0.0375(6) Uani 1 1 d . . . . .
H5A H 0.275338 0.813191 0.087930 0.056 Uiso 1 1 calc R U . . .
H5B H 0.319984 0.814638 0.188295 0.056 Uiso 1 1 calc R U . . .
H5C H 0.249630 0.828119 0.155069 0.056 Uiso 1 1 calc R U . . .
C6 C 0.18636(11) 0.70103(13) 0.07354(15) 0.0334(6) Uani 1 1 d . . . . .
H6A H 0.179264 0.714695 0.016358 0.050 Uiso 1 1 calc R U . . .
H6B H 0.157937 0.721649 0.089824 0.050 Uiso 1 1 calc R U . . .
H6C H 0.180509 0.656536 0.073031 0.050 Uiso 1 1 calc R U . . .
C7 C 0.18816(13) 0.79683(13) 0.25236(18) 0.0411(7) Uani 1 1 d . . . . .
H7A H 0.166162 0.798043 0.189740 0.062 Uiso 1 1 calc R U . . .
H7B H 0.220233 0.827755 0.272201 0.062 Uiso 1 1 calc R U . . .
H7C H 0.160302 0.805461 0.276806 0.062 Uiso 1 1 calc R U . . .
C8 C 0.16037(11) 0.66112(13) 0.25263(17) 0.0349(6) Uani 1 1 d . . . . .
H8A H 0.139484 0.659477 0.189950 0.052 Uiso 1 1 calc R U . . .
H8B H 0.131672 0.672613 0.274520 0.052 Uiso 1 1 calc R U . . .
H8C H 0.177544 0.620751 0.275195 0.052 Uiso 1 1 calc R U . . .
C9 C 0.25861(12) 0.72174(14) 0.40776(16) 0.0368(6) Uani 1 1 d . . . . .
H9A H 0.285634 0.757248 0.427844 0.055 Uiso 1 1 calc R U . . .
H9B H 0.281831 0.684044 0.430737 0.055 Uiso 1 1 calc R U . . .
H9C H 0.227439 0.725260 0.427407 0.055 Uiso 1 1 calc R U . . .
C10 C 0.36749(15) 0.82918(13) 0.3940(2) 0.0518(9) Uani 1 1 d . . . . .
H10A H 0.385025 0.839701 0.355449 0.078 Uiso 1 1 calc R U . . .
H10B H 0.356057 0.866847 0.413732 0.078 Uiso 1 1 calc R U . . .
H10C H 0.331667 0.803568 0.363548 0.078 Uiso 1 1 calc R U . . .
C11 C 0.40657(14) 0.79701(16) 0.5806(2) 0.0525(9) Uani 1 1 d . . . . .
H11A H 0.403536 0.840957 0.589918 0.079 Uiso 1 1 calc R U . . .
H11B H 0.438762 0.778859 0.632128 0.079 Uiso 1 1 calc R U . . .
H11C H 0.368178 0.776946 0.568213 0.079 Uiso 1 1 calc R U . . .
C12 C 0.49862(14) 0.82393(14) 0.5170(2) 0.0488(8) Uani 1 1 d . . . . .
H12A H 0.509659 0.818386 0.470159 0.073 Uiso 1 1 calc R U . . .
H12B H 0.529547 0.805334 0.569336 0.073 Uiso 1 1 calc R U . . .
H12C H 0.495584 0.867849 0.526474 0.073 Uiso 1 1 calc R U . . .
C13 C 0.47155(11) 0.58107(11) 0.50276(16) 0.0275(5) Uani 1 1 d . . . . .
H13A H 0.459737 0.572685 0.442217 0.041 Uiso 1 1 calc R U . . .
H13B H 0.438407 0.569958 0.516045 0.041 Uiso 1 1 calc R U . . .
H13C H 0.507361 0.556824 0.538454 0.041 Uiso 1 1 calc R U . . .
C14 C 0.51930(12) 0.67721(14) 0.64266(16) 0.0374(6) Uani 1 1 d . . . . .
H14A H 0.534090 0.719420 0.656772 0.056 Uiso 1 1 calc R U . . .
H14B H 0.552496 0.648523 0.673318 0.056 Uiso 1 1 calc R U . . .
H14C H 0.487172 0.670219 0.659701 0.056 Uiso 1 1 calc R U . . .
C15 C 0.55053(11) 0.68039(12) 0.49365(17) 0.0322(6) Uani 1 1 d . . . . .
H15A H 0.540675 0.660888 0.438413 0.048 Uiso 1 1 calc R U . . .
H15B H 0.588610 0.663691 0.537315 0.048 Uiso 1 1 calc R U . . .
H15C H 0.554569 0.724770 0.488834 0.048 Uiso 1 1 calc R U . . .
C19 C 0.23349(14) 0.5699(2) 0.4877(2) 0.0597(10) Uani 1 1 d . . . . .
H19A H 0.216200 0.609106 0.460057 0.090 Uiso 1 1 calc R U . . .
H19B H 0.234755 0.568606 0.544542 0.090 Uiso 1 1 calc R U . . .
H19C H 0.208526 0.536118 0.452758 0.090 Uiso 1 1 calc R U . . .
C16 C 0.27796(12) 0.54375(11) 0.22060(16) 0.0307(5) Uani 1 1 d . . . . .
H16A H 0.263041 0.510686 0.178134 0.046 Uiso 1 1 calc R U . . .
H16B H 0.316741 0.558554 0.225743 0.046 Uiso 1 1 calc R U . . .
H16C H 0.248809 0.577543 0.202352 0.046 Uiso 1 1 calc R U . . .
C20 C 0.36005(14) 0.61840(16) 0.58197(18) 0.0466(8) Uani 1 1 d . . . . .
H20A H 0.348969 0.618419 0.629194 0.070 Uiso 1 1 calc R U . . .
H20B H 0.353928 0.659514 0.556726 0.070 Uiso 1 1 calc R U . . .
H20C H 0.402531 0.606768 0.603683 0.070 Uiso 1 1 calc R U . . .
C17 C 0.21407(12) 0.48084(14) 0.3093(2) 0.0451(7) Uani 1 1 d . . . . .
H17A H 0.183835 0.513544 0.292978 0.068 Uiso 1 1 calc R U . . .
H17B H 0.218349 0.461370 0.362230 0.068 Uiso 1 1 calc R U . . .
H17C H 0.201221 0.450139 0.263474 0.068 Uiso 1 1 calc R U . . .
C21 C 0.34022(15) 0.48466(16) 0.5448(2) 0.0542(9) Uani 1 1 d . . . . .
H21A H 0.311906 0.453248 0.508876 0.081 Uiso 1 1 calc R U . . .
H21B H 0.343786 0.482392 0.602861 0.081 Uiso 1 1 calc R U . . .
H21C H 0.379836 0.477665 0.546714 0.081 Uiso 1 1 calc R U . . .
C18 C 0.34320(13) 0.44940(12) 0.3571(2) 0.0442(8) Uani 1 1 d . . . . .
H18A H 0.338169 0.427301 0.305482 0.066 Uiso 1 1 calc R U . . .
H18B H 0.336025 0.421277 0.395339 0.066 Uiso 1 1 calc R U . . .
H18C H 0.384318 0.465669 0.386527 0.066 Uiso 1 1 calc R U . . .
N1 N 0.27779(8) 0.70158(8) 0.25676(11) 0.0204(4) Uani 1 1 d . . . . .
N2 N 0.42379(8) 0.70773(9) 0.46539(12) 0.0238(4) Uani 1 1 d . . . . .
N3 N 0.31416(8) 0.57380(9) 0.40091(12) 0.0238(4) Uani 1 1 d . . . . .
O1 O 0.40985(7) 0.62529(8) 0.30117(10) 0.0238(3) Uani 1 1 d . . . . .
Si1 Si 0.26546(3) 0.72056(3) 0.15270(4) 0.02389(14) Uani 1 1 d . . . . .
Si2 Si 0.22199(3) 0.71917(3) 0.28730(4) 0.02580(14) Uani 1 1 d . . . . .
Si3 Si 0.42412(3) 0.78612(3) 0.48822(5) 0.03408(17) Uani 1 1 d . . . . .
Si4 Si 0.48908(3) 0.66478(3) 0.52486(4) 0.02517(14) Uani 1 1 d . . . . .
Si5 Si 0.28805(3) 0.51411(3) 0.32654(5) 0.02767(15) Uani 1 1 d . . . . .
Si6 Si 0.31190(3) 0.56223(4) 0.49874(5) 0.03566(17) Uani 1 1 d . . . . .
Ce1 Ce 0.35392(2) 0.65317(2) 0.36156(2) 0.01709(4) Uani 1 1 d . . . . .
Cl1A Cl 0.4503(5) 0.7484(3) 0.2820(7) 0.0347(8) Uani 0.5 1 d D . P A 1
Cl1B Cl 0.4493(3) 0.5027(2) 0.2791(5) 0.0274(7) Uani 0.5 1 d D . P B 2
C22A C 0.4519(11) 0.5125(8) 0.274(2) 0.027(3) Uani 0.5 1 d D . P B 1
N4A N 0.4340(2) 0.4688(3) 0.2799(3) 0.0412(12) Uani 0.5 1 d D . P B 1
N4B N 0.4363(2) 0.7835(2) 0.2899(3) 0.0440(13) Uani 0.5 1 d D . P A 2
C22B C 0.4530(18) 0.7371(11) 0.278(2) 0.026(3) Uani 0.5 1 d D . P A 2

loop_
_atom_site_aniso_label
_atom_site_aniso_U_11
_atom_site_aniso_U_22
_atom_site_aniso_U_33
_atom_site_aniso_U_23
_atom_site_aniso_U_13
_atom_site_aniso_U_12
C1 0.0169(10) 0.0284(12) 0.0182(10) 0.0009(9) 0.0079(8) 0.0010(9)
C2 0.0221(11) 0.0221(11) 0.0233(11) -0.0005(9) 0.0102(9) 0.0022(9)
C3 0.0174(10) 0.0225(11) 0.0189(10) 0.0011(8) 0.0063(9) -0.0013(8)
C4 0.0346(14) 0.0370(14) 0.0242(12) 0.0063(10) 0.0152(11) 0.0068(11)
C5 0.0488(16) 0.0253(13) 0.0327(14) 0.0107(11) 0.0132(12) 0.0043(12)
C6 0.0291(13) 0.0459(15) 0.0201(12) 0.0031(11) 0.0063(10) 0.0057(11)
C7 0.0361(15) 0.0432(16) 0.0374(15) -0.0026(12) 0.0107(12) 0.0212(13)
C8 0.0230(12) 0.0509(17) 0.0317(13) -0.0013(12) 0.0130(11) 0.0027(11)
C9 0.0273(13) 0.0568(18) 0.0258(13) -0.0047(12) 0.0115(11) 0.0106(12)
C10 0.0505(18) 0.0266(14) 0.0537(19) -0.0069(13) 0.0015(15) 0.0056(13)
C11 0.0399(17) 0.060(2) 0.0474(18) -0.0260(15) 0.0108(14) 0.0078(15)
C12 0.0456(17) 0.0311(15) 0.057(2) -0.0098(14) 0.0116(15) -0.0069(13)
C13 0.0209(11) 0.0263(12) 0.0290(12) 0.0040(10) 0.0056(10) 0.0032(9)
C14 0.0287(13) 0.0497(16) 0.0254(13) -0.0040(12) 0.0046(11) -0.0012(12)
C15 0.0200(12) 0.0361(14) 0.0351(14) 0.0025(11) 0.0077(10) -0.0002(10)
C19 0.0369(17) 0.104(3) 0.0469(19) 0.0190(19) 0.0264(15) -0.0022(18)
C16 0.0303(13) 0.0255(12) 0.0339(13) -0.0074(10) 0.0123(11) -0.0033(10)
C20 0.0436(17) 0.072(2) 0.0269(14) 0.0018(14) 0.0183(13) -0.0016(15)
C17 0.0269(14) 0.0411(16) 0.0609(19) 0.0092(14) 0.0141(13) -0.0108(12)
C21 0.0521(19) 0.064(2) 0.0418(17) 0.0266(16) 0.0164(15) -0.0041(16)
C18 0.0353(15) 0.0175(12) 0.068(2) 0.0029(12) 0.0122(14) 0.0002(10)
N1 0.0208(9) 0.0206(9) 0.0189(9) 0.0011(7) 0.0080(7) 0.0051(7)
N2 0.0196(9) 0.0258(10) 0.0234(10) -0.0037(8) 0.0074(8) 0.0007(8)
N3 0.0177(9) 0.0273(10) 0.0261(10) 0.0059(8) 0.0094(8) -0.0010(8)
O1 0.0193(8) 0.0308(9) 0.0248(8) 0.0009(7) 0.0131(7) 0.0019(7)
Si1 0.0264(3) 0.0236(3) 0.0197(3) 0.0045(2) 0.0087(3) 0.0055(3)
Si2 0.0210(3) 0.0331(4) 0.0214(3) -0.0011(3) 0.0078(3) 0.0100(3)
Si3 0.0303(4) 0.0266(4) 0.0355(4) -0.0102(3) 0.0060(3) 0.0015(3)
Si4 0.0176(3) 0.0285(3) 0.0242(3) -0.0009(3) 0.0048(3) -0.0001(2)
Si5 0.0201(3) 0.0210(3) 0.0369(4) 0.0049(3) 0.0083(3) -0.0032(2)
Si6 0.0271(4) 0.0530(5) 0.0282(4) 0.0137(3) 0.0135(3) -0.0030(3)
Ce1 0.01501(6) 0.01758(6) 0.01851(6) 0.00194(5) 0.00739(5) 0.00173(5)
Cl1A 0.0392(15) 0.0269(19) 0.0421(15) -0.0012(15) 0.0218(11) 0.0024(15)
Cl1B 0.0306(12) 0.0215(11) 0.0317(16) -0.0005(10) 0.0154(10) -0.0088(10)
C22A 0.020(6) 0.038(6) 0.023(4) 0.003(6) 0.011(4) 0.012(5)
N4A 0.040(3) 0.050(4) 0.033(3) 0.003(3) 0.016(2) 0.008(3)
N4B 0.052(3) 0.027(3) 0.058(3) -0.003(2) 0.028(3) 0.019(2)
C22B 0.028(5) 0.027(7) 0.026(5) 0.002(6) 0.015(4) 0.001(6)

loop_
_atom_type_symbol
_atom_type_description
_atom_type_scat_dispersion_real
_atom_type_scat_dispersion_imag
_atom_type_scat_source
C C 0.0033 0.0016 'International Tables Vol C Tables 4.2.6.8 and 6.1.1.4'
H H 0.0000 0.0000 'International Tables Vol C Tables 4.2.6.8 and 6.1.1.4'
N N 0.0061 0.0033 'International Tables Vol C Tables 4.2.6.8 and 6.1.1.4'
O O 0.0106 0.0060 'International Tables Vol C Tables 4.2.6.8 and 6.1.1.4'
Si Si 0.0817 0.0704 'International Tables Vol C Tables 4.2.6.8 and 6.1.1.4'
Cl Cl 0.1484 0.1585 'International Tables Vol C Tables 4.2.6.8 and 6.1.1.4'
Ce Ce -0.2486 2.6331 'International Tables Vol C Tables 4.2.6.8 and 6.1.1.4'

loop_
_geom_angle_atom_site_label_1
_geom_angle_atom_site_label_2
_geom_angle_atom_site_label_3
_geom_angle
_geom_angle_site_symmetry_1
_geom_angle_site_symmetry_3
_geom_angle_publ_flag
O1 C1 C3 121.8(2) . . ?
O1 C1 C2 121.8(2) . . ?
C3 C1 C2 116.41(19) . . ?
C2 C2 C1 121.90(13) 2_655 . ?
C2 C2 C22B 121.4(16) 2_655 . ?
C1 C2 C22B 116.7(16) . . ?
C2 C2 Cl1A 120.3(4) 2_655 . ?
C1 C2 Cl1A 117.8(4) . . ?
C3 C3 C1 121.69(13) 2_655 . ?
C3 C3 C22A 120.3(10) 2_655 . ?
C1 C3 C22A 118.0(10) . . ?
C3 C3 Cl1B 120.1(2) 2_655 . ?
C1 C3 Cl1B 118.2(3) . . ?
Si1 C4 H4A 109.5 . . ?
Si1 C4 H4B 109.5 . . ?
H4A C4 H4B 109.5 . . ?
Si1 C4 H4C 109.5 . . ?
H4A C4 H4C 109.5 . . ?
H4B C4 H4C 109.5 . . ?
Si1 C5 H5A 109.5 . . ?
Si1 C5 H5B 109.5 . . ?
H5A C5 H5B 109.5 . . ?
Si1 C5 H5C 109.5 . . ?
H5A C5 H5C 109.5 . . ?
H5B C5 H5C 109.5 . . ?
Si1 C6 H6A 109.5 . . ?
Si1 C6 H6B 109.5 . . ?
H6A C6 H6B 109.5 . . ?
Si1 C6 H6C 109.5 . . ?
H6A C6 H6C 109.5 . . ?
H6B C6 H6C 109.5 . . ?
Si2 C7 H7A 109.5 . . ?
Si2 C7 H7B 109.5 . . ?
H7A C7 H7B 109.5 . . ?
Si2 C7 H7C 109.5 . . ?
H7A C7 H7C 109.5 . . ?
H7B C7 H7C 109.5 . . ?
Si2 C8 H8A 109.5 . . ?
Si2 C8 H8B 109.5 . . ?
H8A C8 H8B 109.5 . . ?
Si2 C8 H8C 109.5 . . ?
H8A C8 H8C 109.5 . . ?
H8B C8 H8C 109.5 . . ?
Si2 C9 H9A 109.5 . . ?
Si2 C9 H9B 109.5 . . ?
H9A C9 H9B 109.5 . . ?
Si2 C9 H9C 109.5 . . ?
H9A C9 H9C 109.5 . . ?
H9B C9 H9C 109.5 . . ?
Si3 C10 H10A 109.5 . . ?
Si3 C10 H10B 109.5 . . ?
H10A C10 H10B 109.5 . . ?
Si3 C10 H10C 109.5 . . ?
H10A C10 H10C 109.5 . . ?
H10B C10 H10C 109.5 . . ?
Si3 C11 H11A 109.5 . . ?
Si3 C11 H11B 109.5 . . ?
H11A C11 H11B 109.5 . . ?
Si3 C11 H11C 109.5 . . ?
H11A C11 H11C 109.5 . . ?
H11B C11 H11C 109.5 . . ?
Si3 C12 H12A 109.5 . . ?
Si3 C12 H12B 109.5 . . ?
H12A C12 H12B 109.5 . . ?
Si3 C12 H12C 109.5 . . ?
H12A C12 H12C 109.5 . . ?
H12B C12 H12C 109.5 . . ?
Si4 C13 H13A 109.5 . . ?
Si4 C13 H13B 109.5 . . ?
H13A C13 H13B 109.5 . . ?
Si4 C13 H13C 109.5 . . ?
H13A C13 H13C 109.5 . . ?
H13B C13 H13C 109.5 . . ?
Si4 C14 H14A 109.5 . . ?
Si4 C14 H14B 109.5 . . ?
H14A C14 H14B 109.5 . . ?
Si4 C14 H14C 109.5 . . ?
H14A C14 H14C 109.5 . . ?
H14B C14 H14C 109.5 . . ?
Si4 C15 H15A 109.5 . . ?
Si4 C15 H15B 109.5 . . ?
H15A C15 H15B 109.5 . . ?
Si4 C15 H15C 109.5 . . ?
H15A C15 H15C 109.5 . . ?
H15B C15 H15C 109.5 . . ?
Si6 C19 H19A 109.5 . . ?
Si6 C19 H19B 109.5 . . ?
H19A C19 H19B 109.5 . . ?
Si6 C19 H19C 109.5 . . ?
H19A C19 H19C 109.5 . . ?
H19B C19 H19C 109.5 . . ?
Si5 C16 H16A 109.5 . . ?
Si5 C16 H16B 109.5 . . ?
H16A C16 H16B 109.5 . . ?
Si5 C16 H16C 109.5 . . ?
H16A C16 H16C 109.5 . . ?
H16B C16 H16C 109.5 . . ?
Si6 C20 H20A 109.5 . . ?
Si6 C20 H20B 109.5 . . ?
H20A C20 H20B 109.5 . . ?
Si6 C20 H20C 109.5 . . ?
H20A C20 H20C 109.5 . . ?
H20B C20 H20C 109.5 . . ?
Si5 C17 H17A 109.5 . . ?
Si5 C17 H17B 109.5 . . ?
H17A C17 H17B 109.5 . . ?
Si5 C17 H17C 109.5 . . ?
H17A C17 H17C 109.5 . . ?
H17B C17 H17C 109.5 . . ?
Si6 C21 H21A 109.5 . . ?
Si6 C21 H21B 109.5 . . ?
H21A C21 H21B 109.5 . . ?
Si6 C21 H21C 109.5 . . ?
H21A C21 H21C 109.5 . . ?
H21B C21 H21C 109.5 . . ?
Si5 C18 H18A 109.5 . . ?
Si5 C18 H18B 109.5 . . ?
H18A C18 H18B 109.5 . . ?
Si5 C18 H18C 109.5 . . ?
H18A C18 H18C 109.5 . . ?
H18B C18 H18C 109.5 . . ?
Si2 N1 Si1 118.36(10) . . ?
Si2 N1 Ce1 110.61(9) . . ?
Si1 N1 Ce1 130.97(10) . . ?
Si4 N2 Si3 118.48(11) . . ?
Si4 N2 Ce1 112.04(10) . . ?
Si3 N2 Ce1 129.24(10) . . ?
Si5 N3 Si6 117.09(11) . . ?
Si5 N3 Ce1 114.40(10) . . ?
Si6 N3 Ce1 128.29(11) . . ?
C1 O1 Ce1 161.02(15) . . ?
N1 Si1 C4 113.48(10) . . ?
N1 Si1 C5 110.58(11) . . ?
C4 Si1 C5 107.04(13) . . ?
N1 Si1 C6 110.48(11) . . ?
C4 Si1 C6 105.59(12) . . ?
C5 Si1 C6 109.48(13) . . ?
N1 Si2 C8 113.66(11) . . ?
N1 Si2 C7 113.81(12) . . ?
C8 Si2 C7 109.04(13) . . ?
N1 Si2 C9 107.41(10) . . ?
C8 Si2 C9 107.31(13) . . ?
C7 Si2 C9 105.04(13) . . ?
N1 Si2 Ce1 39.55(6) . . ?
C8 Si2 Ce1 111.11(9) . . ?
C7 Si2 Ce1 138.89(10) . . ?
C9 Si2 Ce1 70.96(8) . . ?
N2 Si3 C11 109.98(14) . . ?
N2 Si3 C10 111.35(12) . . ?
C11 Si3 C10 108.85(16) . . ?
N2 Si3 C12 113.12(12) . . ?
C11 Si3 C12 107.27(15) . . ?
C10 Si3 C12 106.07(16) . . ?
N2 Si4 C15 112.85(11) . . ?
N2 Si4 C14 112.55(11) . . ?
C15 Si4 C14 108.61(12) . . ?
N2 Si4 C13 109.29(10) . . ?
C15 Si4 C13 105.15(12) . . ?
C14 Si4 C13 108.03(13) . . ?
N2 Si4 Ce1 38.45(6) . . ?
C15 Si4 Ce1 114.08(8) . . ?
C14 Si4 Ce1 135.63(9) . . ?
C13 Si4 Ce1 72.25(7) . . ?
N3 Si5 C17 114.79(13) . . ?
N3 Si5 C18 111.73(12) . . ?
C17 Si5 C18 107.07(13) . . ?
N3 Si5 C16 108.68(10) . . ?
C17 Si5 C16 106.79(13) . . ?
C18 Si5 C16 107.43(14) . . ?
N3 Si5 Ce1 37.43(6) . . ?
C17 Si5 Ce1 137.79(10) . . ?
C18 Si5 Ce1 113.21(9) . . ?
C16 Si5 Ce1 72.98(8) . . ?
N3 Si6 C20 112.10(12) . . ?
N3 Si6 C21 112.30(13) . . ?
C20 Si6 C21 105.81(15) . . ?
N3 Si6 C19 111.87(12) . . ?
C20 Si6 C19 107.06(17) . . ?
C21 Si6 C19 107.33(16) . . ?
O1 Ce1 N2 96.47(7) . . ?
O1 Ce1 N1 102.98(6) . . ?
N2 Ce1 N1 119.00(7) . . ?
O1 Ce1 N3 113.40(7) . . ?
N2 Ce1 N3 116.94(7) . . ?
N1 Ce1 N3 106.89(7) . . ?
O1 Ce1 Si2 132.46(4) . . ?
N2 Ce1 Si2 111.49(5) . . ?
N1 Ce1 Si2 29.84(5) . . ?
N3 Ce1 Si2 87.78(5) . . ?
O1 Ce1 Si4 79.56(4) . . ?
N2 Ce1 Si4 29.52(5) . . ?
N1 Ce1 Si4 146.72(5) . . ?
N3 Ce1 Si4 102.12(5) . . ?
Si2 Ce1 Si4 139.415(17) . . ?
O1 Ce1 Si5 91.36(5) . . ?
N2 Ce1 Si5 140.47(5) . . ?
N1 Ce1 Si5 96.54(5) . . ?
N3 Ce1 Si5 28.17(5) . . ?
Si2 Ce1 Si5 90.343(17) . . ?
Si4 Ce1 Si5 116.669(17) . . ?
N4A C22A C3 176(3) . . ?
N4B C22B C2 176(4) . . ?

loop_
_geom_bond_atom_site_label_1
_geom_bond_atom_site_label_2
_geom_bond_distance
_geom_bond_site_symmetry_2
_geom_bond_publ_flag
C1 O1 1.318(3) . ?
C1 C3 1.405(3) . ?
C1 C2 1.407(3) . ?
C2 C2 1.390(4) 2_655 ?
C2 C22B 1.456(14) . ?
C2 Cl1A 1.726(5) . ?
C3 C3 1.400(4) 2_655 ?
C3 C22A 1.460(13) . ?
C3 Cl1B 1.703(4) . ?
C4 Si1 1.863(3) . ?
C4 H4A 0.9800 . ?
C4 H4B 0.9800 . ?
C4 H4C 0.9800 . ?
C5 Si1 1.867(3) . ?
C5 H5A 0.9800 . ?
C5 H5B 0.9800 . ?
C5 H5C 0.9800 . ?
C6 Si1 1.874(3) . ?
C6 H6A 0.9800 . ?
C6 H6B 0.9800 . ?
C6 H6C 0.9800 . ?
C7 Si2 1.866(3) . ?
C7 H7A 0.9800 . ?
C7 H7B 0.9800 . ?
C7 H7C 0.9800 . ?
C8 Si2 1.864(3) . ?
C8 H8A 0.9800 . ?
C8 H8B 0.9800 . ?
C8 H8C 0.9800 . ?
C9 Si2 1.883(3) . ?
C9 H9A 0.9800 . ?
C9 H9B 0.9800 . ?
C9 H9C 0.9800 . ?
C10 Si3 1.868(3) . ?
C10 H10A 0.9800 . ?
C10 H10B 0.9800 . ?
C10 H10C 0.9800 . ?
C11 Si3 1.866(3) . ?
C11 H11A 0.9800 . ?
C11 H11B 0.9800 . ?
C11 H11C 0.9800 . ?
C12 Si3 1.875(3) . ?
C12 H12A 0.9800 . ?
C12 H12B 0.9800 . ?
C12 H12C 0.9800 . ?
C13 Si4 1.875(2) . ?
C13 H13A 0.9800 . ?
C13 H13B 0.9800 . ?
C13 H13C 0.9800 . ?
C14 Si4 1.868(3) . ?
C14 H14A 0.9800 . ?
C14 H14B 0.9800 . ?
C14 H14C 0.9800 . ?
C15 Si4 1.867(3) . ?
C15 H15A 0.9800 . ?
C15 H15B 0.9800 . ?
C15 H15C 0.9800 . ?
C19 Si6 1.874(3) . ?
C19 H19A 0.9800 . ?
C19 H19B 0.9800 . ?
C19 H19C 0.9800 . ?
C16 Si5 1.869(3) . ?
C16 H16A 0.9800 . ?
C16 H16B 0.9800 . ?
C16 H16C 0.9800 . ?
C20 Si6 1.866(3) . ?
C20 H20A 0.9800 . ?
C20 H20B 0.9800 . ?
C20 H20C 0.9800 . ?
C17 Si5 1.868(3) . ?
C17 H17A 0.9800 . ?
C17 H17B 0.9800 . ?
C17 H17C 0.9800 . ?
C21 Si6 1.868(3) . ?
C21 H21A 0.9800 . ?
C21 H21B 0.9800 . ?
C21 H21C 0.9800 . ?
C18 Si5 1.868(3) . ?
C18 H18A 0.9800 . ?
C18 H18B 0.9800 . ?
C18 H18C 0.9800 . ?
N1 Si2 1.735(2) . ?
N1 Si1 1.7529(19) . ?
N1 Ce1 2.2206(18) . ?
N2 Si4 1.752(2) . ?
N2 Si3 1.754(2) . ?
N2 Ce1 2.2112(18) . ?
N3 Si5 1.745(2) . ?
N3 Si6 1.754(2) . ?
N3 Ce1 2.2467(19) . ?
O1 Ce1 2.1731(15) . ?
Si2 Ce1 3.2644(6) . ?
Si4 Ce1 3.2964(6) . ?
Si5 Ce1 3.3664(7) . ?
C22A N4A 1.073(14) . ?
N4B C22B 1.147(14) . ?
